data_7224086
loop_
_publ_author_name
'Guo, Xiao-Qing'
'Wang, Miao'
'Tang, Yan-Feng'
'Meng, Fei'
'Jiang, Guo-Qing'
'Zhu, Jin-Li'

_publ_section_title
;
 A new Co-nitroimidazolate--dicarboxylate pillared-layer network with
 various types of channels and ultra-large cages for gas uptake
;
_journal_issue 10
_journal_name_full CrystEngComm
_journal_page_first 1768
_journal_paper_doi 10.1039/C5CE02270C
_journal_volume 18
_journal_year 2016
_chemical_formula_moiety 'C54 H40 Co7 N6 O34, H2 O'
_chemical_formula_sum 'C54 H42 Co7 N6 O35'
_chemical_formula_weight 1747.45
_chemical_name_systematic
; 
 ? 
;
_space_group_IT_number 64
_symmetry_cell_setting orthorhombic
_symmetry_space_group_name_Hall '-C 2ac 2'
_symmetry_space_group_name_H-M 'C m c e'
_atom_sites_solution_hydrogens geom
_atom_sites_solution_primary direct
_atom_sites_solution_secondary difmap
_audit_creation_method SHELXL-97
_audit_update_record
;
2015-12-31 deposited with the CCDC.
2016-02-01 downloaded from the CCDC.
;
_cell_angle_alpha 90.00
_cell_angle_beta 90.00
_cell_angle_gamma 90.00
_cell_formula_units_Z 8
_cell_length_a 24.6165(9)
_cell_length_b 35.8569(15)
_cell_length_c 30.2783(12)
_cell_measurement_reflns_used 67131
_cell_measurement_temperature 296(2)
_cell_measurement_theta_max 27.58
_cell_measurement_theta_min 2.13
_cell_volume 26725.8(18)
_computing_cell_refinement 'Bruker SMART'
_computing_data_collection 'Bruker SMART'
_computing_data_reduction 'Bruker SAINT'
_computing_molecular_graphics 'Bruker SHELXTL'
_computing_publication_material 'Bruker SHELXTL'
_computing_structure_refinement 'Bruker SHELXTL'
_computing_structure_solution 'Bruker SHELXTL'
_diffrn_ambient_temperature 296(2)
_diffrn_measured_fraction_theta_full 0.980
_diffrn_measured_fraction_theta_max 0.980
_diffrn_measurement_device_type 'Bruker Smart Aepex CCD area detector'
_diffrn_measurement_method 'phi and omega scans'
_diffrn_radiation_monochromator graphite
_diffrn_radiation_source 'fine-focus sealed tube'
_diffrn_radiation_type MoK\a
_diffrn_radiation_wavelength 0.71073
_diffrn_reflns_av_R_equivalents 0.0420
_diffrn_reflns_av_sigmaI/netI 0.0515
_diffrn_reflns_limit_h_max 32
_diffrn_reflns_limit_h_min -27
_diffrn_reflns_limit_k_max 46
_diffrn_reflns_limit_k_min -36
_diffrn_reflns_limit_l_max 39
_diffrn_reflns_limit_l_min -39
_diffrn_reflns_number 67131
_diffrn_reflns_theta_full 27.58
_diffrn_reflns_theta_max 27.58
_diffrn_reflns_theta_min 2.13
_exptl_absorpt_coefficient_mu 0.897
_exptl_absorpt_correction_T_max 0.851
_exptl_absorpt_correction_T_min 0.821
_exptl_absorpt_correction_type multi-scan
_exptl_absorpt_process_details '(SADABS; Bruker, 2000)'
_exptl_crystal_colour red
_exptl_crystal_density_diffrn 0.869
_exptl_crystal_density_method 'not measured'
_exptl_crystal_description block
_exptl_crystal_F_000 7016
_exptl_crystal_preparation 'gas adsorption properties'
_exptl_crystal_recrystallization_method 'Solvothermal reaction'
_exptl_crystal_size_max 0.22
_exptl_crystal_size_mid 0.20
_exptl_crystal_size_min 0.18
_refine_diff_density_max 1.499
_refine_diff_density_min -0.996
_refine_diff_density_rms 0.118
_refine_ls_extinction_method none
_refine_ls_goodness_of_fit_ref 0.998
_refine_ls_hydrogen_treatment mixed
_refine_ls_matrix_type full
_refine_ls_number_parameters 468
_refine_ls_number_reflns 15851
_refine_ls_number_restraints 114
_refine_ls_restrained_S_all 1.635
_refine_ls_R_factor_all 0.1094
_refine_ls_R_factor_gt 0.0816
_refine_ls_shift/su_max 0.025
_refine_ls_shift/su_mean 0.001
_refine_ls_structure_factor_coef Fsqd
_refine_ls_weighting_details 'calc w=1/[\s^2^(Fo^2^)+(0.1704P)^2^+0.3000P] where P=(Fo^2^+2Fc^2^)/3'
_refine_ls_weighting_scheme calc
_refine_ls_wR_factor_gt 0.2300
_refine_ls_wR_factor_ref 0.2494
_reflns_number_gt 9460
_reflns_number_total 15851
_reflns_threshold_expression >2sigma(I)
_cod_data_source_file c5ce02270c2.cif
_cod_data_source_block jj_sq_d
_cod_depositor_comments 'Adding full bibliography for 7224086.cif.'
_cod_original_sg_symbol_Hall '-C 2bc 2 '
_cod_original_sg_symbol_H-M 'C m c a  '
_cod_database_code 7224086

loop_
_symmetry_equiv_pos_as_xyz
'x, y, z'
'-x, -y+1/2, z+1/2'
'-x, y+1/2, -z+1/2'
'x, -y, -z'
'x+1/2, y+1/2, z'
'-x+1/2, -y+1, z+1/2'
'-x+1/2, y+1, -z+1/2'
'x+1/2, -y+1/2, -z'
'-x, -y, -z'
'x, y-1/2, -z-1/2'
'x, -y-1/2, z-1/2'
'-x, y, z'
'-x+1/2, -y+1/2, -z'
'x+1/2, y, -z-1/2'
'x+1/2, -y, z-1/2'
'-x+1/2, y+1/2, z'

loop_
_atom_site_label
_atom_site_type_symbol
_atom_site_fract_x
_atom_site_fract_y
_atom_site_fract_z
_atom_site_U_iso_or_equiv
_atom_site_adp_type
_atom_site_occupancy
_atom_site_symmetry_multiplicity
_atom_site_calc_flag
_atom_site_refinement_flags
C1 C 0.21083(14) 0.92792(8) 0.89910(10) 0.0544(8) Uani 1 1 d U
C2 C 0.23253(13) 0.96192(8) 0.87570(11) 0.0556(9) Uani 1 1 d .
C3 C 0.19741(14) 0.98545(9) 0.85339(13) 0.0682(11) Uani 1 1 d .
H3 H 0.1602 0.9808 0.8536 0.082 Uiso 1 1 calc R
C4 C 0.21785(13) 1.01585(9) 0.83082(12) 0.0642(10) Uani 1 1 d .
H4 H 0.1944 1.0312 0.8150 0.077 Uiso 1 1 calc R
C5 C 0.27234(12) 1.02359(8) 0.83150(11) 0.0513(8) Uani 1 1 d .
C6 C 0.30754(14) 1.00034(9) 0.85309(14) 0.0733(12) Uani 1 1 d .
H6 H 0.3447 1.0050 0.8526 0.088 Uiso 1 1 calc R
C7 C 0.28671(14) 0.96913(9) 0.87615(14) 0.0753(11) Uani 1 1 d .
H7 H 0.3101 0.9535 0.8916 0.090 Uiso 1 1 calc R
C8 C 0.29329(12) 1.05773(8) 0.80827(9) 0.0444(8) Uani 1 1 d .
C9 C 0.17750(18) 0.81677(10) 0.89235(12) 0.0735(11) Uani 1 1 d U
C10 C 0.17727(15) 0.77890(9) 0.87027(11) 0.0602(10) Uani 1 1 d .
C11 C 0.12965(16) 0.75939(10) 0.86462(16) 0.0827(13) Uani 1 1 d .
H11 H 0.0969 0.7697 0.8738 0.099 Uiso 1 1 calc R
C12 C 0.16159(16) 0.88379(9) 1.05903(10) 0.0582(10) Uani 1 1 d .
C13 C 0.19514(16) 0.86454(10) 1.08750(11) 0.0632(10) Uani 1 1 d .
H13 H 0.2220 0.8489 1.0764 0.076 Uiso 1 1 calc R
C14 C 0.18863(14) 0.86865(10) 1.13282(10) 0.0588(10) Uani 1 1 d .
H14 H 0.2108 0.8554 1.1521 0.071 Uiso 1 1 calc R
C15 C 0.14927(13) 0.89242(9) 1.14936(10) 0.0505(9) Uani 1 1 d .
C16 C 0.11766(17) 0.91251(13) 1.12094(13) 0.0858(13) Uani 1 1 d .
H16 H 0.0924 0.9295 1.1317 0.103 Uiso 1 1 calc R
C17 C 0.12388(18) 0.90720(14) 1.07524(12) 0.0844(14) Uani 1 1 d .
H17 H 0.1015 0.9201 1.0558 0.101 Uiso 1 1 calc R
C18 C 0.16717(18) 0.87739(10) 1.00973(11) 0.0656(11) Uani 1 1 d .
C19 C 0.31847(12) 1.17093(8) 0.81172(9) 0.0417(7) Uani 1 1 d .
C20 C 0.32107(13) 1.20879(8) 0.83348(10) 0.0498(8) Uani 1 1 d .
C21 C 0.36970(15) 1.22390(10) 0.84504(15) 0.0807(13) Uani 1 1 d .
H21 H 0.4019 1.2110 0.8401 0.097 Uiso 1 1 calc R
C22 C 0.27360(14) 1.22821(10) 0.84079(13) 0.0710(11) Uani 1 1 d .
H22 H 0.2405 1.2172 0.8339 0.085 Uiso 1 1 calc R
C23 C 0.27452(17) 1.26374(10) 0.85824(13) 0.0758(12) Uani 1 1 d .
H23 H 0.2424 1.2771 0.8617 0.091 Uiso 1 1 calc R
C24 C 0.35917(12) 1.10461(9) 0.69739(10) 0.0507(9) Uani 1 1 d .
C25 C 0.47223(12) 1.06283(10) 0.82721(11) 0.0618(10) Uani 1 1 d .
H25 H 0.4502 1.0457 0.8417 0.074 Uiso 1 1 calc R
C26 C 0.5000 1.10732(10) 0.78864(15) 0.0429(11) Uani 1 2 d S
C27 C 0.02805(14) 0.92539(9) 0.88312(13) 0.0703(11) Uani 1 1 d .
H27 H 0.0500 0.9423 0.8681 0.084 Uiso 1 1 calc R
C28 C 0.0000 0.88067(10) 0.92311(12) 0.0379(10) Uani 1 2 d S
Co1 Co 0.2500 1.122496(13) 0.7500 0.03262(12) Uani 1 2 d S
Co2 Co 0.380010(14) 1.106335(10) 0.779352(13) 0.03837(10) Uani 1 1 d .
Co3 Co 0.122319(16) 0.880419(10) 0.923830(13) 0.04071(10) Uani 1 1 d .
Co4 Co 0.26359(2) 0.859725(13) 0.946962(17) 0.06548(15) Uani 1 1 d U
N1 N 0.04588(11) 0.89675(7) 0.90857(9) 0.0521(7) Uani 1 1 d .
N2 N 0.45447(9) 1.09193(7) 0.80265(8) 0.0475(7) Uani 1 1 d .
N3 N 0.5000 1.13821(11) 0.76133(14) 0.0624(12) Uani 1 2 d S
N4 N 0.0000 0.84985(12) 0.95049(12) 0.0619(12) Uani 1 2 d SU
O1 O 0.24237(11) 0.91107(7) 0.92435(9) 0.0772(6) Uani 1 1 d U
O2 O 0.16229(10) 0.91935(6) 0.89201(8) 0.0624(7) Uani 1 1 d .
O3 O 0.25931(9) 1.08057(6) 0.79489(8) 0.0589(6) Uani 1 1 d .
O4 O 0.34384(8) 1.06144(6) 0.80565(8) 0.0573(6) Uani 1 1 d .
O5 O 0.13007(13) 0.83212(7) 0.89735(10) 0.0886(10) Uani 1 1 d .
O6 O 0.22103(13) 0.83132(8) 0.90129(9) 0.0851(7) Uani 1 1 d U
O7 O 0.32788(17) 0.85918(11) 0.90025(12) 0.1215(11) Uani 1 1 d DU
H7A H 0.3449 0.8732 0.9186 0.146 Uiso 1 1 d RD
H7B H 0.2997 0.8537 0.8854 0.146 Uiso 1 1 d RD
O8 O 0.31575(19) 0.88597(12) 0.99642(15) 0.1395(12) Uani 1 1 d U
H8A H 0.3150 0.9109 0.9840 0.167 Uiso 1 1 d R
H8B H 0.2891 0.8871 1.0200 0.167 Uiso 1 1 d R
O9 O 0.29456(16) 0.80704(11) 0.97160(13) 0.1300(11) Uani 1 1 d DU
H9A H 0.2801 0.7998 0.9490 0.195 Uiso 1 1 d RD
H9B H 0.2794 0.8106 0.9900 0.195 Uiso 1 1 d R
O10 O 0.20610(14) 0.85820(8) 0.99622(9) 0.0870(7) Uani 1 1 d U
O11 O 0.13073(13) 0.89185(8) 0.98606(7) 0.0790(9) Uani 1 1 d .
O12 O 0.27545(8) 1.16236(6) 0.79276(7) 0.0481(6) Uani 1 1 d .
O13 O 0.36144(9) 1.15121(6) 0.81385(8) 0.0587(6) Uani 1 1 d .
O14 O 0.33241(8) 1.12430(6) 0.72457(6) 0.0469(6) Uani 1 1 d .
O15 O 0.39529(11) 1.08338(9) 0.71196(8) 0.0839(9) Uani 1 1 d .
O16 O 0.54485(11) 1.15166(7) 0.75012(10) 0.0822(9) Uani 1 1 d .
O17 O 0.04459(11) 0.83717(7) 0.96200(9) 0.0827(9) Uani 1 1 d U
O18 O 0.5000 0.0700(8) 0.6862(7) 0.55(2) Uani 1 2 d S
H18A H 0.4828 0.0560 0.7040 0.826 Uiso 0.50 1 d PR
H18B H 0.5339 0.0665 0.6893 0.826 Uiso 0.50 1 d PR

loop_
_atom_site_aniso_label
_atom_site_aniso_U_11
_atom_site_aniso_U_22
_atom_site_aniso_U_33
_atom_site_aniso_U_23
_atom_site_aniso_U_13
_atom_site_aniso_U_12
C1 0.0536(16) 0.0410(13) 0.0686(18) 0.0106(12) 0.0063(12) -0.0085(12)
C2 0.0452(17) 0.0476(14) 0.0741(19) 0.0167(15) -0.0027(16) -0.0086(13)
C3 0.0374(16) 0.0547(16) 0.112(3) 0.0273(18) 0.0049(18) -0.0089(14)
C4 0.0344(15) 0.0570(16) 0.101(2) 0.0346(16) -0.0050(17) -0.0003(13)
C5 0.0368(15) 0.0439(14) 0.0731(18) 0.0152(14) -0.0010(14) -0.0011(12)
C6 0.0356(16) 0.0574(16) 0.127(3) 0.0344(19) -0.0040(19) -0.0062(15)
C7 0.0426(18) 0.0605(16) 0.123(3) 0.0493(17) -0.0082(19) -0.0016(15)
C8 0.0389(14) 0.0461(13) 0.0482(15) 0.0057(12) 0.0049(13) -0.0045(12)
C9 0.087(2) 0.0586(18) 0.075(2) -0.0064(17) 0.0273(19) -0.0105(17)
C10 0.061(2) 0.0488(15) 0.070(2) -0.0145(15) 0.0119(17) -0.0047(15)
C11 0.056(2) 0.0619(19) 0.130(3) -0.031(2) 0.023(2) 0.0007(17)
C12 0.072(2) 0.0618(18) 0.0413(15) 0.0019(14) -0.0028(16) -0.0038(17)
C13 0.065(2) 0.073(2) 0.0512(17) -0.0060(16) -0.0001(17) 0.0165(18)
C14 0.0573(19) 0.0739(19) 0.0451(15) -0.0013(15) -0.0130(15) 0.0183(16)
C15 0.0428(17) 0.0652(17) 0.0434(15) 0.0019(14) -0.0075(13) 0.0027(14)
C16 0.081(2) 0.120(3) 0.056(2) 0.001(2) -0.0091(19) 0.049(2)
C17 0.101(3) 0.108(3) 0.0445(18) 0.0043(19) -0.0161(19) 0.036(2)
C18 0.096(3) 0.0574(17) 0.0437(16) 0.0095(14) -0.0018(18) -0.0092(18)
C19 0.0375(14) 0.0423(13) 0.0454(14) -0.0044(12) -0.0013(12) -0.0036(12)
C20 0.0458(16) 0.0436(14) 0.0602(17) -0.0046(13) -0.0005(14) -0.0070(13)
C21 0.054(2) 0.0580(18) 0.130(3) -0.031(2) -0.033(2) 0.0055(16)
C22 0.0438(18) 0.0649(18) 0.104(3) -0.0282(19) -0.0089(19) 0.0004(16)
C23 0.067(2) 0.0655(19) 0.095(2) -0.0298(19) -0.009(2) 0.0148(18)
C24 0.0304(14) 0.0685(18) 0.0533(16) 0.0073(15) 0.0065(13) -0.0039(14)
C25 0.0307(15) 0.0716(19) 0.083(2) 0.0272(17) 0.0022(15) 0.0007(14)
C26 0.0256(18) 0.0389(18) 0.064(2) 0.0088(18) 0.000 0.000
C27 0.0529(19) 0.0614(17) 0.096(2) 0.0373(17) 0.0004(18) -0.0053(15)
C28 0.044(2) 0.0346(16) 0.0345(17) 0.0022(15) 0.000 0.000
Co1 0.0263(2) 0.0312(2) 0.0404(2) 0.000 -0.0010(2) 0.000
Co2 0.02638(17) 0.03821(17) 0.0505(2) 0.00547(15) -0.00350(16) 0.00096(14)
Co3 0.0402(2) 0.03554(16) 0.0464(2) 0.00339(15) 0.00071(17) -0.00066(15)
Co4 0.0589(3) 0.0567(2) 0.0808(3) 0.0164(2) -0.0086(2) 0.0077(2)
N1 0.0461(14) 0.0492(13) 0.0610(14) 0.0077(12) -0.0001(13) 0.0009(12)
N2 0.0271(11) 0.0482(12) 0.0671(15) 0.0093(12) 0.0037(11) 0.0009(10)
N3 0.0339(18) 0.069(2) 0.084(2) 0.033(2) 0.000 0.000
N4 0.068(3) 0.061(2) 0.057(2) 0.0111(18) 0.000 0.000
O1 0.0797(12) 0.0590(10) 0.0930(12) 0.0223(10) -0.0098(10) -0.0069(10)
O2 0.0571(13) 0.0521(11) 0.0780(14) 0.0191(11) -0.0001(11) -0.0118(10)
O3 0.0400(11) 0.0566(11) 0.0800(13) 0.0283(10) 0.0016(11) 0.0022(9)
O4 0.0291(10) 0.0500(10) 0.0928(15) 0.0174(11) 0.0037(10) -0.0041(9)
O5 0.099(2) 0.0468(12) 0.120(2) -0.0138(14) 0.0313(16) 0.0029(13)
O6 0.0889(12) 0.0719(11) 0.0944(13) -0.0087(11) 0.0026(11) -0.0078(11)
O7 0.0988(19) 0.1215(19) 0.144(2) 0.0166(18) 0.0137(17) 0.0084(17)
O8 0.129(2) 0.134(2) 0.155(2) 0.0190(19) -0.018(2) 0.0026(19)
O9 0.124(2) 0.129(2) 0.1371(19) 0.0329(19) 0.0049(19) 0.0027(19)
O10 0.0980(13) 0.0767(12) 0.0864(12) 0.0132(11) 0.0078(12) 0.0096(12)
O11 0.0906(19) 0.1049(19) 0.0416(12) 0.0050(13) -0.0098(13) -0.0179(15)
O12 0.0348(10) 0.0532(10) 0.0563(11) -0.0145(9) 0.0006(9) -0.0037(9)
O13 0.0497(12) 0.0510(11) 0.0752(13) -0.0141(11) -0.0148(11) 0.0035(10)
O14 0.0405(10) 0.0570(11) 0.0434(10) -0.0027(9) 0.0097(9) -0.0105(9)
O15 0.0633(14) 0.132(2) 0.0563(13) 0.0157(14) 0.0001(12) 0.0415(15)
O16 0.0600(14) 0.0719(14) 0.1147(19) 0.0339(14) 0.0074(15) -0.0196(12)
O17 0.0658(15) 0.0724(14) 0.1099(18) 0.0387(14) -0.0076(15) 0.0158(13)
O18 0.35(2) 0.48(3) 0.82(5) 0.00(3) 0.000 0.000

loop_
_atom_type_symbol
_atom_type_description
_atom_type_scat_dispersion_real
_atom_type_scat_dispersion_imag
_atom_type_scat_source
C C 0.0033 0.0016 'International Tables Vol C Tables 4.2.6.8 and 6.1.1.4'
H H 0.0000 0.0000 'International Tables Vol C Tables 4.2.6.8 and 6.1.1.4'
Co Co 0.3494 0.9721 'International Tables Vol C Tables 4.2.6.8 and 6.1.1.4'
N N 0.0061 0.0033 'International Tables Vol C Tables 4.2.6.8 and 6.1.1.4'
O O 0.0106 0.0060 'International Tables Vol C Tables 4.2.6.8 and 6.1.1.4'

loop_
_geom_angle_atom_site_label_1
_geom_angle_atom_site_label_2
_geom_angle_atom_site_label_3
_geom_angle
_geom_angle_site_symmetry_1
_geom_angle_site_symmetry_3
O1 C1 O2 125.5(3) . .
O1 C1 C2 117.4(3) . .
O2 C1 C2 117.1(3) . .
C7 C2 C3 120.1(3) . .
C7 C2 C1 119.8(3) . .
C3 C2 C1 120.1(3) . .
C4 C3 C2 119.7(3) . .
C3 C4 C5 120.6(3) . .
C6 C5 C4 120.3(3) . .
C6 C5 C8 120.2(3) . .
C4 C5 C8 119.6(3) . .
C5 C6 C7 119.2(3) . .
C2 C7 C6 120.1(3) . .
O3 C8 O4 125.4(3) . .
O3 C8 C5 117.4(3) . .
O4 C8 C5 117.2(3) . .
O6 C9 O5 125.5(3) . .
O6 C9 C10 119.0(4) . .
O5 C9 C10 115.4(3) . .
C23 C10 C11 120.6(3) 16_545 .
C23 C10 C9 118.4(3) 16_545 .
C11 C10 C9 121.0(3) . .
C10 C11 C21 120.2(4) . 16_545
C17 C12 C13 119.9(3) . .
C17 C12 C18 121.1(3) . .
C13 C12 C18 119.0(3) . .
C14 C13 C12 119.7(3) . .
C13 C14 C15 120.2(3) . .
C16 C15 C14 119.7(3) . .
C16 C15 C24 120.2(3) . 6_565
C14 C15 C24 120.0(3) . 6_565
C15 C16 C17 119.1(4) . .
C12 C17 C16 121.3(4) . .
O10 C18 O11 125.9(3) . .
O10 C18 C12 118.4(3) . .
O11 C18 C12 115.7(3) . .
O12 C19 O13 126.4(3) . .
O12 C19 C20 117.4(3) . .
O13 C19 C20 116.2(3) . .
C22 C20 C21 120.2(3) . .
C22 C20 C19 119.2(3) . .
C21 C20 C19 120.5(3) . .
C20 C21 C11 118.7(3) . 16
C20 C22 C23 120.9(3) . .
C10 C23 C22 119.2(4) 16 .
O15 C24 O14 118.6(3) . .
O15 C24 C15 119.5(3) . 6_564
O14 C24 C15 121.8(3) . 6_564
N2 C25 C25 108.84(16) . 12_655
N2 C26 N2 116.3(4) 12_655 .
N2 C26 N3 121.84(18) 12_655 .
N2 C26 N3 121.84(18) . .
N1 C27 C27 108.88(19) . 12
N1 C28 N1 114.6(3) 12 .
N1 C28 N4 122.71(17) 12 .
N1 C28 N4 122.71(17) . .
O12 Co1 O12 90.35(12) . 7_546
O12 Co1 O3 168.46(8) . 7_546
O12 Co1 O3 93.41(9) 7_546 7_546
O12 Co1 O3 93.41(9) . .
O12 Co1 O3 168.46(8) 7_546 .
O3 Co1 O3 85.03(13) 7_546 .
O12 Co1 O14 85.22(8) . .
O12 Co1 O14 92.36(8) 7_546 .
O3 Co1 O14 83.72(8) 7_546 .
O3 Co1 O14 98.82(8) . .
O12 Co1 O14 92.36(8) . 7_546
O12 Co1 O14 85.22(8) 7_546 7_546
O3 Co1 O14 98.82(8) 7_546 7_546
O3 Co1 O14 83.72(8) . 7_546
O14 Co1 O14 176.58(11) . 7_546
O13 Co2 O4 110.00(9) . .
O13 Co2 N2 103.46(10) . .
O4 Co2 N2 93.36(9) . .
O13 Co2 O14 92.19(9) . .
O4 Co2 O14 107.93(9) . .
N2 Co2 O14 147.53(9) . .
O13 Co2 O15 145.49(10) . .
O4 Co2 O15 98.16(10) . .
N2 Co2 O15 94.10(10) . .
O14 Co2 O15 59.50(9) . .
O5 Co3 O11 125.90(13) . .
O5 Co3 O2 112.79(11) . .
O11 Co3 O2 105.86(11) . .
O5 Co3 N1 104.97(12) . .
O11 Co3 N1 105.06(12) . .
O2 Co3 N1 98.53(10) . .
O6 Co4 O1 95.35(11) . .
O6 Co4 O10 97.28(13) . .
O1 Co4 O10 95.25(12) . .
O6 Co4 O7 85.73(14) . .
O1 Co4 O7 88.59(13) . .
O10 Co4 O7 174.86(14) . .
O6 Co4 O9 88.77(14) . .
O1 Co4 O9 174.22(14) . .
O10 Co4 O9 88.24(14) . .
O7 Co4 O9 87.67(15) . .
O6 Co4 O8 174.21(15) . .
O1 Co4 O8 89.53(14) . .
O10 Co4 O8 85.34(15) . .
O7 Co4 O8 91.29(17) . .
O9 Co4 O8 86.15(16) . .
C28 N1 C27 103.8(3) . .
C28 N1 Co3 125.7(2) . .
C27 N1 Co3 130.5(2) . .
C26 N2 C25 103.0(3) . .
C26 N2 Co2 123.3(2) . .
C25 N2 Co2 132.7(2) . .
O16 N3 O16 123.8(4) 12_655 .
O16 N3 C26 118.1(2) 12_655 .
O16 N3 C26 118.1(2) . .
O17 N4 O17 124.9(4) . 12
O17 N4 C28 117.6(2) . .
O17 N4 C28 117.6(2) 12 .
C1 O1 Co4 143.7(2) . .
C1 O2 Co3 124.7(2) . .
C8 O3 Co1 141.4(2) . .
C8 O4 Co2 123.45(19) . .
C9 O5 Co3 121.4(3) . .
C9 O6 Co4 145.6(3) . .
C18 O10 Co4 138.7(3) . .
C18 O11 Co3 122.8(3) . .
C19 O12 Co1 137.07(19) . .
C19 O13 Co2 128.20(19) . .
C24 O14 Co2 92.93(18) . .
C24 O14 Co1 134.3(2) . .
Co2 O14 Co1 103.22(8) . .
C24 O15 Co2 88.8(2) . .

loop_
_geom_bond_atom_site_label_1
_geom_bond_atom_site_label_2
_geom_bond_distance
_geom_bond_site_symmetry_2
C1 O1 1.246(4) .
C1 O2 1.252(4) .
C1 C2 1.508(4) .
C2 C7 1.359(5) .
C2 C3 1.384(5) .
C3 C4 1.382(5) .
C4 C5 1.370(4) .
C5 C6 1.368(5) .
C5 C8 1.503(4) .
C6 C7 1.415(5) .
C8 O3 1.239(4) .
C8 O4 1.254(3) .
C9 O6 1.222(5) .
C9 O5 1.300(5) .
C9 C10 1.513(5) .
C10 C23 1.355(5) 16_545
C10 C11 1.376(5) .
C11 C21 1.404(5) 16_545
C12 C17 1.344(6) .
C12 C13 1.379(5) .
C12 C18 1.517(4) .
C13 C14 1.389(4) .
C14 C15 1.384(5) .
C15 C16 1.365(5) .
C15 C24 1.473(4) 6_565
C16 C17 1.405(5) .
C18 O10 1.248(5) .
C18 O11 1.260(5) .
C19 O12 1.243(3) .
C19 O13 1.274(4) .
C19 C20 1.511(4) .
C20 C22 1.378(5) .
C20 C21 1.360(5) .
C21 C11 1.404(5) 16
C22 C23 1.379(5) .
C23 C10 1.355(5) 16
C24 O15 1.251(4) .
C24 O14 1.269(4) .
C24 C15 1.473(4) 6_564
C25 N2 1.354(4) .
C25 C25 1.367(6) 12_655
C26 N2 1.319(3) 12_655
C26 N2 1.319(3) .
C26 N3 1.382(6) .
C27 N1 1.357(4) .
C27 C27 1.381(7) 12
C28 N1 1.342(3) 12
C28 N1 1.342(3) .
C28 N4 1.381(5) .
Co1 O12 2.028(2) .
Co1 O12 2.028(2) 7_546
Co1 O3 2.040(2) 7_546
Co1 O3 2.040(2) .
Co1 O14 2.171(2) .
Co1 O14 2.171(2) 7_546
Co2 O13 1.972(2) .
Co2 O4 2.005(2) .
Co2 N2 2.031(2) .
Co2 O14 2.131(2) .
Co2 O15 2.232(3) .
Co3 O5 1.918(3) .
Co3 O11 1.939(2) .
Co3 O2 1.961(2) .
Co3 N1 2.024(3) .
Co4 O6 2.012(3) .
Co4 O1 2.033(3) .
Co4 O10 2.057(3) .
Co4 O7 2.123(4) .
Co4 O9 2.169(4) .
Co4 O8 2.186(5) .
N3 O16 1.252(3) 12_655
N3 O16 1.252(3) .
N4 O17 1.238(3) .
N4 O17 1.238(3) 12

loop_
_platon_squeeze_void_nr
_platon_squeeze_void_average_x
_platon_squeeze_void_average_y
_platon_squeeze_void_average_z
_platon_squeeze_void_volume
_platon_squeeze_void_count_electrons
_platon_squeeze_void_content
1 -0.021 0.001 -0.017 16326 7882 ' '
